data_4035967
loop_
_publ_author_name
'Srinivasulu, Vunnam'
'Shehadeh, Ihsan'
'Khanfar, Monther A.'
'Malik, Omar G.'
'Tarazi, Hamadeh'
'Abu-Yousef, Imad A'
'Sebastian, Anusha'
'Baniowda, Nabil'
'O'Connor, Matthew John'
'Al-Tel, Taleb H'

_publ_section_title
;
 One-Pot Synthesis of Diverse Collections of Benzoxazepine and
 Indolopyrazine Fused to Heterocyclic Systems.
;
_journal_issue 2
_journal_name_full 'The Journal of organic chemistry'
_journal_page_first 934
_journal_page_last 948
_journal_paper_doi 10.1021/acs.joc.8b02878
_journal_volume 84
_journal_year 2019
_chemical_formula_moiety 'C18 H14 Cl2 N2 O3'
_chemical_formula_sum 'C18 H14 Cl2 N2 O3'
_chemical_formula_weight 377.21
_space_group_crystal_system triclinic
_space_group_IT_number 2
_space_group_name_Hall '-P 1'
_space_group_name_H-M_alt 'P -1'
_atom_sites_solution_hydrogens mixed
_atom_sites_solution_primary dual
_audit_creation_date 2018-09-25
_audit_creation_method
;
Olex2 1.2
(compiled 2017.07.20 svn.r3457 for OlexSys, GUI svn.r5370)
;
_cell_angle_alpha 96.348(9)
_cell_angle_beta 99.163(11)
_cell_angle_gamma 108.189(12)
_cell_formula_units_Z 4
_cell_length_a 7.1605(12)
_cell_length_b 11.4577(14)
_cell_length_c 22.362(2)
_cell_measurement_reflns_used 2648
_cell_measurement_temperature 291
_cell_measurement_theta_max 24.3000
_cell_measurement_theta_min 3.7360
_cell_volume 1695.4(4)
_computing_cell_refinement 'CrysAlisPro 1.171.38.46 (Rigaku OD, 2015)'
_computing_data_collection 'CrysAlisPro 1.171.38.46 (Rigaku OD, 2015)'
_computing_data_reduction 'CrysAlisPro 1.171.38.46 (Rigaku OD, 2015)'
_computing_molecular_graphics 'Olex2 (Dolomanov et al., 2009)'
_computing_publication_material 'Olex2 (Dolomanov et al., 2009)'
_computing_structure_refinement 'ShelXL (Sheldrick, 2015)'
_computing_structure_solution 'ShelXT (Sheldrick, 2015)'
_diffrn_ambient_temperature 291
_diffrn_detector 'CCD plate'
_diffrn_detector_area_resol_mean 8.0267
_diffrn_detector_type Eos
_diffrn_measured_fraction_theta_full 0.999
_diffrn_measured_fraction_theta_max 0.887
_diffrn_measurement_details
;
List of Runs (angles in degrees, time in seconds):

  # Type    Start    End  Width  t~exp~   \w     \q     \k     \f   Frames
--------------------------------------------------------------------------
  1  \w    -32.00  47.00   1.00   90.00    --  -16.04  38.00 150.00   79
  2  \w     -9.00  17.00   1.00   90.00    --  -16.04 -99.00 120.00   26
  3  \w     27.00  63.00   1.00   90.00    --   16.83  57.00   0.00   36
  4  \w     -7.00  75.00   1.00   90.00    --   16.83  77.00 -90.00   82
  5  \w    -59.00 -30.00   1.00   22.50    --  -16.04 106.00 100.15   29
  6  \w    -63.00  13.00   1.00   22.50    --  -16.04 113.00-177.38   76
  7  \w    -67.00   6.00   1.00   22.50    --  -16.04 120.00 -42.19   73
  8  \w    -83.00  -4.00   1.00   22.50    --  -16.04 -57.00 150.00   79
  9  \w      3.00  29.00   1.00   22.50    --   16.83  38.00  30.00   26
 10  \w     40.00  81.00   1.00   22.50    --   16.83  38.00  30.00   41
 11  \w    -45.00  31.00   1.00   22.50    --   16.83 -77.00 -60.00   76
 12  \w    -42.00  27.00   1.00   22.50    --   16.83 -57.00  30.00   69
 13  \w      7.00  82.00   1.00   22.50    --   16.83  57.00  90.00   75
;
_diffrn_measurement_device 'four-circle diffractometer'
_diffrn_measurement_device_type 'Xcalibur, Eos'
_diffrn_measurement_method '\w scans'
_diffrn_orient_matrix_type 'CrysAlisPro convention (1999,Acta A55,543-557)'
_diffrn_orient_matrix_UB_11 -0.0338310000
_diffrn_orient_matrix_UB_12 0.0432588000
_diffrn_orient_matrix_UB_13 -0.0150250000
_diffrn_orient_matrix_UB_21 -0.0905193000
_diffrn_orient_matrix_UB_22 -0.0195082000
_diffrn_orient_matrix_UB_23 0.0110003000
_diffrn_orient_matrix_UB_31 0.0448393000
_diffrn_orient_matrix_UB_32 0.0460625000
_diffrn_orient_matrix_UB_33 0.0267652000
_diffrn_radiation_monochromator graphite
_diffrn_radiation_probe x-ray
_diffrn_radiation_type MoK\a
_diffrn_radiation_wavelength 0.71073
_diffrn_reflns_av_R_equivalents 0.1123
_diffrn_reflns_av_unetI/netI 0.1637
_diffrn_reflns_Laue_measured_fraction_full 0.999
_diffrn_reflns_Laue_measured_fraction_max 0.887
_diffrn_reflns_limit_h_max 9
_diffrn_reflns_limit_h_min -9
_diffrn_reflns_limit_k_max 15
_diffrn_reflns_limit_k_min -14
_diffrn_reflns_limit_l_max 30
_diffrn_reflns_limit_l_min -30
_diffrn_reflns_number 28419
_diffrn_reflns_point_group_measured_fraction_full 0.999
_diffrn_reflns_point_group_measured_fraction_max 0.887
_diffrn_reflns_theta_full 25.242
_diffrn_reflns_theta_max 29.311
_diffrn_reflns_theta_min 2.886
_diffrn_source 'fine-focus sealed X-ray tube'
_diffrn_source_type 'Enhance (Mo) X-ray Source'
_exptl_absorpt_coefficient_mu 0.403
_exptl_absorpt_correction_T_max 1.00000
_exptl_absorpt_correction_T_min 0.69385
_exptl_absorpt_correction_type multi-scan
_exptl_absorpt_process_details
;
CrysAlisPro 1.171.38.46 (Rigaku Oxford Diffraction, 2015)
Empirical absorption correction using spherical harmonics,
 implemented in SCALE3 ABSPACK scaling algorithm.
;
_exptl_crystal_colour colourless
_exptl_crystal_colour_primary colourless
_exptl_crystal_density_diffrn 1.478
_exptl_crystal_description needle
_exptl_crystal_F_000 776
_exptl_crystal_size_max 0.12
_exptl_crystal_size_mid 0.04
_exptl_crystal_size_min 0.01
_refine_diff_density_max 0.348
_refine_diff_density_min -0.300
_refine_diff_density_rms 0.073
_refine_ls_extinction_method none
_refine_ls_goodness_of_fit_ref 0.986
_refine_ls_hydrogen_treatment mixed
_refine_ls_matrix_type full
_refine_ls_number_parameters 461
_refine_ls_number_reflns 8214
_refine_ls_number_restraints 0
_refine_ls_restrained_S_all 0.986
_refine_ls_R_factor_all 0.2402
_refine_ls_R_factor_gt 0.0810
_refine_ls_shift/su_max 0.000
_refine_ls_shift/su_mean 0.000
_refine_ls_structure_factor_coef Fsqd
_refine_ls_weighting_details 'w=1/[\s^2^(Fo^2^)+(0.1080P)^2^] where P=(Fo^2^+2Fc^2^)/3'
_refine_ls_weighting_scheme calc
_refine_ls_wR_factor_gt 0.2017
_refine_ls_wR_factor_ref 0.2760
_reflns_Friedel_coverage 0.000
_reflns_number_gt 2793
_reflns_number_total 8214
_reflns_threshold_expression 'I > 2\s(I)'
_cod_data_source_file jo8b02878_si_002.cif
_cod_data_source_block exp_2411
_cod_original_cell_volume 1695.5(4)
_cod_database_code 4035967
_shelx_shelxl_version_number 2014/7
_chemical_oxdiff_formula 'C18 H14 Cl2 N2 O3'
_chemical_oxdiff_usercomment Raed-2137
_shelx_space_group_comment
;
The symmetry employed for this shelxl refinement is uniquely defined
by the following loop, which should always be used as a source of
symmetry information in preference to the above space-group names.
They are only intended as comments.
;
_reflns_odcompleteness_completeness 99.90
_reflns_odcompleteness_iscentric 1
_reflns_odcompleteness_theta 26.32
_olex2_refinement_description
;
1. Fixed Uiso
 At 1.2 times of:
  All C(H) groups, All C(H,H) groups
 At 1.5 times of:
  All C(H,H,H) groups
2.a Ternary CH refined with riding coordinates:
 C00Y(H00Y), C00Z(H00Z)
2.b Secondary CH2 refined with riding coordinates:
 C018(H01H,H01I), C01A(H01A,H01B), C01C(H01J,H01K)
2.c Aromatic/amide H refined with riding coordinates:
 C00L(H00L), C00N(H00N), C00O(H00O), C00T(H00T), C00U(H00U), C00W(H00W),
 C010(H010), C011(H011), C013(H013), C014(H014), C016(H016), C017(H017)
2.d Idealised Me refined as rotating group:
 C01D(H01E,H01F,H01G), C01E(H01L,H01M,H01N)
;
_olex2_date_sample_data_collection 2018-09-10
_olex2_submission_special_instructions 'No special instructions were received'
_oxdiff_exptl_absorpt_empirical_details
;
Empirical correction (ABSPACK) includes:
- Absorption correction using spherical harmonics
- Frame scaling
;
_oxdiff_exptl_absorpt_empirical_full_max 1.300
_oxdiff_exptl_absorpt_empirical_full_min 0.814

loop_
_space_group_symop_operation_xyz
'x, y, z'
'-x, -y, -z'

loop_
_atom_site_label
_atom_site_type_symbol
_atom_site_fract_x
_atom_site_fract_y
_atom_site_fract_z
_atom_site_U_iso_or_equiv
_atom_site_adp_type
_atom_site_occupancy
_atom_site_site_symmetry_order
_atom_site_calc_flag
_atom_site_refinement_flags_posn
Cl01 Cl 1.0456(3) 0.94831(14) 0.40578(8) 0.0810(6) Uani 1 1 d .
Cl02 Cl 0.9554(3) 0.74905(16) 0.28722(8) 0.0834(6) Uani 1 1 d .
Cl03 Cl 0.1911(3) -0.44860(15) 0.09433(8) 0.0817(5) Uani 1 1 d .
Cl04 Cl 0.4192(3) -0.24883(16) 0.21312(8) 0.0833(6) Uani 1 1 d .
N005 N 0.7060(6) 0.4279(4) 0.42834(19) 0.0482(11) Uani 1 1 d .
N006 N 0.3502(6) 0.0720(4) 0.0719(2) 0.0483(11) Uani 1 1 d .
N007 N 0.7849(6) 0.5696(4) 0.5140(2) 0.0509(11) Uani 1 1 d .
O008 O 0.4208(7) 0.3342(4) 0.0453(2) 0.0788(13) Uani 1 1 d .
N009 N 0.2002(6) -0.0712(4) -0.0142(2) 0.0517(11) Uani 1 1 d .
O00A O 0.5409(7) 0.1654(4) 0.4538(2) 0.0786(13) Uani 1 1 d .
O00B O 0.9449(8) 0.1599(4) 0.3123(2) 0.0855(14) Uani 1 1 d .
O00C O 0.9763(7) 0.3414(4) 0.1881(2) 0.0894(15) Uani 1 1 d .
C00D C 0.7915(7) 0.5434(5) 0.4124(2) 0.0443(12) Uani 1 1 d .
C00E C 0.2432(8) -0.1298(5) 0.0346(3) 0.0484(13) Uani 1 1 d .
C00F C 0.2530(8) 0.1437(5) -0.0295(3) 0.0490(13) Uani 1 1 d .
O00G O 0.6172(9) 0.1275(5) 0.2839(2) 0.1084(18) Uani 1 1 d .
C00H C 0.3364(7) -0.0434(5) 0.0878(2) 0.0464(13) Uani 1 1 d .
C00I C 0.7098(7) 0.4510(5) 0.4908(3) 0.0485(13) Uani 1 1 d .
C00J C 0.8367(7) 0.6292(5) 0.4656(3) 0.0480(13) Uani 1 1 d .
O00K O 0.7073(8) 0.3721(5) 0.2166(2) 0.1082(18) Uani 1 1 d .
C00L C 0.8245(8) 0.5761(5) 0.3565(3) 0.0523(14) Uani 1 1 d .
H00L H 0.7926 0.5165 0.3213 0.063 Uiso 1 1 calc R
C00M C 0.2689(8) 0.0503(5) 0.0093(3) 0.0509(14) Uani 1 1 d .
C00N C 0.1977(8) -0.2574(5) 0.0360(3) 0.0541(14) Uani 1 1 d .
H00N H 0.1328 -0.3167 0.0008 0.065 Uiso 1 1 calc R
C00O C 0.9187(8) 0.7564(5) 0.4642(3) 0.0530(14) Uani 1 1 d .
H00O H 0.9494 0.8154 0.4995 0.064 Uiso 1 1 calc R
C00P C 0.5639(8) 0.2263(5) 0.5123(3) 0.0551(14) Uani 1 1 d .
C00Q C 0.6385(7) 0.3565(5) 0.5294(2) 0.0484(13) Uani 1 1 d .
C00R C 0.9080(8) 0.7028(6) 0.3554(3) 0.0548(14) Uani 1 1 d .
C00S C 0.9527(8) 0.7918(5) 0.4088(3) 0.0569(15) Uani 1 1 d .
C00T C 0.6523(8) 0.4035(5) 0.5910(3) 0.0580(15) Uani 1 1 d .
H00T H 0.6978 0.4895 0.6038 0.070 Uiso 1 1 calc R
C00U C 0.3929(8) -0.0760(5) 0.1437(3) 0.0532(14) Uani 1 1 d .
H00U H 0.4564 -0.0165 0.1789 0.064 Uiso 1 1 calc R
C00V C 0.3493(8) -0.2029(6) 0.1443(3) 0.0568(15) Uani 1 1 d .
C00W C 0.1587(9) 0.0971(6) -0.0912(3) 0.0593(15) Uani 1 1 d .
H00W H 0.1072 0.0112 -0.1041 0.071 Uiso 1 1 calc R
C00X C 0.2530(9) -0.2918(5) 0.0917(3) 0.0573(15) Uani 1 1 d .
C00Y C 0.6335(8) 0.3121(5) 0.3845(3) 0.0557(15) Uani 1 1 d .
H00Y H 0.5774 0.3295 0.3449 0.067 Uiso 1 1 calc R
C00Z C 0.4381(8) 0.1879(5) 0.1156(3) 0.0575(15) Uani 1 1 d .
H00Z H 0.4049 0.1709 0.1553 0.069 Uiso 1 1 calc R
C010 C 0.6007(9) 0.3267(6) 0.6335(3) 0.0645(17) Uani 1 1 d .
H010 H 0.6133 0.3606 0.6743 0.077 Uiso 1 1 calc R
C011 C 0.1393(10) 0.1740(7) -0.1335(3) 0.0675(17) Uani 1 1 d .
H011 H 0.0748 0.1403 -0.1742 0.081 Uiso 1 1 calc R
C012 C 0.3244(8) 0.2730(6) -0.0125(3) 0.0579(15) Uani 1 1 d .
C013 C 0.5297(9) 0.1985(6) 0.6147(3) 0.0690(18) Uani 1 1 d .
H013 H 0.4952 0.1457 0.6429 0.083 Uiso 1 1 calc R
C014 C 0.2168(10) 0.3011(6) -0.1146(3) 0.0709(18) Uani 1 1 d .
H014 H 0.2077 0.3540 -0.1428 0.085 Uiso 1 1 calc R
C015 C 0.7722(12) 0.1786(6) 0.3187(3) 0.0670(17) Uani 1 1 d .
C016 C 0.3069(9) 0.3495(6) -0.0546(3) 0.0655(16) Uani 1 1 d .
H016 H 0.3572 0.4355 -0.0421 0.079 Uiso 1 1 calc R
C017 C 0.5108(9) 0.1499(6) 0.5545(3) 0.0678(17) Uani 1 1 d .
H017 H 0.4612 0.0638 0.5419 0.081 Uiso 1 1 calc R
C018 C 0.6665(9) 0.2321(6) 0.1238(3) 0.0686(17) Uani 1 1 d .
H01H H 0.7099 0.1599 0.1236 0.082 Uiso 1 1 calc R
H01I H 0.7029 0.2701 0.0888 0.082 Uiso 1 1 calc R
C019 C 0.7774(11) 0.3227(6) 0.1809(3) 0.0724(19) Uani 1 1 d .
C01A C 0.8096(9) 0.2692(6) 0.3759(3) 0.0647(16) Uani 1 1 d .
H01A H 0.9244 0.3417 0.3758 0.078 Uiso 1 1 calc R
H01B H 0.8445 0.2314 0.4109 0.078 Uiso 1 1 calc R
C01B C 0.4673(11) 0.2142(7) 0.4037(4) 0.074(2) Uani 1 1 d .
C01C C 0.3502(11) 0.2854(6) 0.0962(3) 0.0762(19) Uani 1 1 d .
H01J H 0.2050 0.2487 0.0855 0.091 Uiso 1 1 calc R
H01K H 0.3845 0.3531 0.1305 0.091 Uiso 1 1 calc R
C01D C 0.9361(13) 0.0681(7) 0.2600(3) 0.106(3) Uani 1 1 d .
H01E H 0.9311 0.1041 0.2233 0.160 Uiso 1 1 calc GR
H01F H 0.8182 -0.0038 0.2555 0.160 Uiso 1 1 calc GR
H01G H 1.0534 0.0437 0.2670 0.160 Uiso 1 1 calc GR
C01E C 1.1105(12) 0.4295(7) 0.2402(3) 0.109(3) Uani 1 1 d .
H01L H 1.2469 0.4387 0.2378 0.163 Uiso 1 1 calc GR
H01M H 1.0829 0.3997 0.2775 0.163 Uiso 1 1 calc GR
H01N H 1.0911 0.5087 0.2402 0.163 Uiso 1 1 calc GR
H01C H 0.393(9) 0.135(6) 0.369(3) 0.09(2) Uiso 1 1 d .
H01D H 0.365(11) 0.242(7) 0.415(3) 0.12(3) Uiso 1 1 d .

loop_
_atom_site_aniso_label
_atom_site_aniso_U_11
_atom_site_aniso_U_22
_atom_site_aniso_U_33
_atom_site_aniso_U_23
_atom_site_aniso_U_13
_atom_site_aniso_U_12
Cl01 0.0930(12) 0.0516(9) 0.0974(13) 0.0229(9) 0.0262(10) 0.0162(9)
Cl02 0.1119(14) 0.0803(12) 0.0706(11) 0.0332(9) 0.0338(10) 0.0356(10)
Cl03 0.0972(13) 0.0541(9) 0.0975(13) 0.0237(9) 0.0178(10) 0.0278(9)
Cl04 0.1015(13) 0.0789(11) 0.0707(11) 0.0316(9) 0.0106(10) 0.0288(10)
N005 0.048(3) 0.046(3) 0.047(3) 0.003(2) 0.010(2) 0.013(2)
N006 0.054(3) 0.044(3) 0.048(3) 0.007(2) 0.010(2) 0.018(2)
N007 0.049(3) 0.054(3) 0.050(3) 0.010(2) 0.011(2) 0.016(2)
O008 0.101(3) 0.055(3) 0.071(3) 0.016(2) 0.002(3) 0.019(2)
N009 0.056(3) 0.050(3) 0.051(3) 0.007(2) 0.011(2) 0.020(2)
O00A 0.116(4) 0.055(3) 0.072(3) 0.019(2) 0.037(3) 0.027(2)
O00B 0.108(4) 0.077(3) 0.077(3) -0.003(3) 0.014(3) 0.047(3)
O00C 0.076(3) 0.089(4) 0.084(3) 0.001(3) 0.010(3) 0.009(3)
C00D 0.038(3) 0.047(3) 0.047(3) 0.006(3) 0.007(2) 0.014(2)
C00E 0.049(3) 0.047(3) 0.055(3) 0.008(3) 0.018(3) 0.021(3)
C00F 0.048(3) 0.049(3) 0.055(4) 0.013(3) 0.011(3) 0.022(3)
O00G 0.112(4) 0.112(4) 0.085(4) -0.033(3) -0.010(3) 0.048(4)
C00H 0.044(3) 0.052(3) 0.046(3) 0.009(3) 0.015(3) 0.017(3)
C00I 0.042(3) 0.044(3) 0.058(4) 0.004(3) 0.013(3) 0.013(3)
C00J 0.039(3) 0.051(3) 0.053(3) 0.010(3) 0.005(3) 0.016(3)
O00K 0.108(4) 0.107(4) 0.087(4) -0.028(3) 0.014(3) 0.022(3)
C00L 0.051(3) 0.059(4) 0.050(3) 0.006(3) 0.008(3) 0.027(3)
C00M 0.048(3) 0.054(3) 0.055(4) 0.007(3) 0.015(3) 0.021(3)
C00N 0.052(3) 0.046(3) 0.061(4) -0.002(3) 0.007(3) 0.018(3)
C00O 0.047(3) 0.050(3) 0.059(4) 0.004(3) 0.007(3) 0.016(3)
C00P 0.051(3) 0.059(4) 0.060(4) 0.012(3) 0.023(3) 0.019(3)
C00Q 0.042(3) 0.051(3) 0.052(3) 0.011(3) 0.014(3) 0.014(3)
C00R 0.054(3) 0.063(4) 0.059(4) 0.019(3) 0.016(3) 0.031(3)
C00S 0.052(3) 0.050(3) 0.073(4) 0.018(3) 0.015(3) 0.020(3)
C00T 0.054(4) 0.054(3) 0.062(4) 0.011(3) 0.007(3) 0.015(3)
C00U 0.055(3) 0.049(3) 0.058(4) 0.006(3) 0.016(3) 0.019(3)
C00V 0.051(3) 0.068(4) 0.058(4) 0.019(3) 0.012(3) 0.026(3)
C00W 0.067(4) 0.064(4) 0.056(4) 0.016(3) 0.017(3) 0.032(3)
C00X 0.059(4) 0.047(3) 0.076(4) 0.014(3) 0.023(3) 0.026(3)
C00Y 0.065(4) 0.052(3) 0.047(3) 0.005(3) 0.011(3) 0.017(3)
C00Z 0.062(4) 0.052(3) 0.056(3) 0.004(3) 0.004(3) 0.022(3)
C010 0.058(4) 0.086(5) 0.051(4) 0.019(3) 0.013(3) 0.023(3)
C011 0.079(4) 0.088(5) 0.055(4) 0.019(4) 0.022(3) 0.048(4)
C012 0.055(4) 0.061(4) 0.062(4) 0.009(3) 0.005(3) 0.029(3)
C013 0.064(4) 0.074(5) 0.074(5) 0.032(4) 0.023(3) 0.019(3)
C014 0.079(5) 0.072(5) 0.079(5) 0.032(4) 0.025(4) 0.038(4)
C015 0.078(5) 0.057(4) 0.061(4) -0.002(3) 0.008(4) 0.024(4)
C016 0.066(4) 0.055(4) 0.078(5) 0.021(3) 0.007(3) 0.025(3)
C017 0.074(4) 0.056(4) 0.085(5) 0.024(3) 0.031(4) 0.027(3)
C018 0.076(5) 0.063(4) 0.064(4) -0.002(3) 0.012(3) 0.025(3)
C019 0.081(5) 0.063(4) 0.065(4) 0.001(3) 0.016(4) 0.016(4)
C01A 0.059(4) 0.069(4) 0.061(4) 0.004(3) 0.007(3) 0.018(3)
C01B 0.072(5) 0.055(4) 0.079(5) 0.004(4) 0.016(4) 0.003(4)
C01C 0.089(5) 0.071(4) 0.078(5) -0.001(4) 0.008(4) 0.049(4)
C01D 0.154(8) 0.095(6) 0.084(5) -0.009(5) 0.035(5) 0.063(6)
C01E 0.119(6) 0.083(5) 0.070(5) -0.018(4) -0.010(4) -0.017(5)

loop_
_atom_type_symbol
_atom_type_description
_atom_type_scat_dispersion_real
_atom_type_scat_dispersion_imag
_atom_type_scat_source
C C 0.0033 0.0016 'International Tables Vol C Tables 4.2.6.8 and 6.1.1.4'
H H 0.0000 0.0000 'International Tables Vol C Tables 4.2.6.8 and 6.1.1.4'
Cl Cl 0.1484 0.1585 'International Tables Vol C Tables 4.2.6.8 and 6.1.1.4'
N N 0.0061 0.0033 'International Tables Vol C Tables 4.2.6.8 and 6.1.1.4'
O O 0.0106 0.0060 'International Tables Vol C Tables 4.2.6.8 and 6.1.1.4'

loop_
_geom_angle_atom_site_label_1
_geom_angle_atom_site_label_2
_geom_angle_atom_site_label_3
_geom_angle
C00D N005 C00I 105.7(4)
C00D N005 C00Y 123.1(4)
C00I N005 C00Y 131.2(4)
C00H N006 C00M 106.4(4)
C00H N006 C00Z 123.1(5)
C00M N006 C00Z 130.5(5)
C00I N007 C00J 105.4(5)
C012 O008 C01C 118.9(5)
C00M N009 C00E 105.0(5)
C00P O00A C01B 118.8(5)
C015 O00B C01D 117.3(5)
C019 O00C C01E 118.3(6)
C00J C00D N005 105.8(5)
C00J C00D C00L 123.4(5)
C00L C00D N005 130.8(5)
N009 C00E C00N 129.0(5)
C00H C00E N009 110.8(5)
C00H C00E C00N 120.1(5)
C00W C00F C00M 116.0(5)
C012 C00F C00M 127.7(5)
C012 C00F C00W 116.2(5)
C00E C00H N006 106.0(5)
C00U C00H N006 130.8(5)
C00U C00H C00E 123.2(5)
N005 C00I C00Q 126.2(5)
N007 C00I N005 112.6(5)
N007 C00I C00Q 121.2(5)
N007 C00J C00O 129.7(5)
C00D C00J N007 110.4(5)
C00D C00J C00O 119.9(5)
C00D C00L H00L 121.7
C00D C00L C00R 116.6(5)
C00R C00L H00L 121.7
N006 C00M C00F 127.3(5)
N009 C00M N006 111.8(5)
N009 C00M C00F 121.0(5)
C00E C00N H00N 121.3
C00X C00N C00E 117.5(5)
C00X C00N H00N 121.3
C00J C00O H00O 121.0
C00S C00O C00J 118.0(5)
C00S C00O H00O 121.0
O00A C00P C00Q 123.7(5)
O00A C00P C017 115.0(5)
C017 C00P C00Q 121.4(6)
C00P C00Q C00I 128.2(5)
C00T C00Q C00I 115.4(5)
C00T C00Q C00P 116.4(5)
C00L C00R Cl02 118.7(5)
C00L C00R C00S 121.0(5)
C00S C00R Cl02 120.3(5)
C00O C00S Cl01 118.6(5)
C00O C00S C00R 121.2(5)
C00R C00S Cl01 120.2(5)
C00Q C00T H00T 118.9
C010 C00T C00Q 122.2(6)
C010 C00T H00T 118.9
C00H C00U H00U 122.0
C00H C00U C00V 116.1(5)
C00V C00U H00U 122.0
C00U C00V Cl04 118.0(5)
C00X C00V Cl04 120.1(5)
C00X C00V C00U 121.9(5)
C00F C00W H00W 118.8
C011 C00W C00F 122.5(6)
C011 C00W H00W 118.8
C00N C00X Cl03 117.8(5)
C00N C00X C00V 121.2(5)
C00V C00X Cl03 121.0(5)
N005 C00Y H00Y 107.7
N005 C00Y C01A 109.3(4)
N005 C00Y C01B 111.3(5)
C01A C00Y H00Y 107.7
C01B C00Y H00Y 107.7
C01B C00Y C01A 112.9(5)
N006 C00Z H00Z 107.8
N006 C00Z C018 109.8(4)
N006 C00Z C01C 111.0(5)
C018 C00Z H00Z 107.8
C01C C00Z H00Z 107.8
C01C C00Z C018 112.4(5)
C00T C010 H010 120.3
C00T C010 C013 119.3(6)
C013 C010 H010 120.3
C00W C011 H011 120.5
C014 C011 C00W 118.9(6)
C014 C011 H011 120.5
O008 C012 C00F 124.1(5)
O008 C012 C016 114.5(5)
C016 C012 C00F 121.4(6)
C010 C013 H013 120.1
C017 C013 C010 119.8(6)
C017 C013 H013 120.1
C011 C014 H014 120.0
C016 C014 C011 120.1(6)
C016 C014 H014 120.0
O00B C015 C01A 109.2(6)
O00G C015 O00B 123.7(6)
O00G C015 C01A 127.1(7)
C012 C016 H016 119.6
C014 C016 C012 120.9(6)
C014 C016 H016 119.6
C00P C017 H017 119.5
C013 C017 C00P 120.9(6)
C013 C017 H017 119.5
C00Z C018 H01H 108.5
C00Z C018 H01I 108.5
H01H C018 H01I 107.5
C019 C018 C00Z 114.9(5)
C019 C018 H01H 108.5
C019 C018 H01I 108.5
O00C C019 C018 109.9(6)
O00K C019 O00C 123.2(6)
O00K C019 C018 126.9(7)
C00Y C01A H01A 108.6
C00Y C01A H01B 108.6
C015 C01A C00Y 114.7(5)
C015 C01A H01A 108.6
C015 C01A H01B 108.6
H01A C01A H01B 107.6
O00A C01B C00Y 112.0(6)
O00A C01B H01C 104(4)
O00A C01B H01D 107(5)
C00Y C01B H01C 113(3)
C00Y C01B H01D 115(5)
H01C C01B H01D 105(6)
O008 C01C C00Z 112.5(5)
O008 C01C H01J 109.1
O008 C01C H01K 109.1
C00Z C01C H01J 109.1
C00Z C01C H01K 109.1
H01J C01C H01K 107.8
O00B C01D H01E 109.5
O00B C01D H01F 109.5
O00B C01D H01G 109.5
H01E C01D H01F 109.5
H01E C01D H01G 109.5
H01F C01D H01G 109.5
O00C C01E H01L 109.5
O00C C01E H01M 109.5
O00C C01E H01N 109.5
H01L C01E H01M 109.5
H01L C01E H01N 109.5
H01M C01E H01N 109.5

loop_
_geom_bond_atom_site_label_1
_geom_bond_atom_site_label_2
_geom_bond_distance
Cl01 C00S 1.721(6)
Cl02 C00R 1.719(6)
Cl03 C00X 1.721(6)
Cl04 C00V 1.730(6)
N005 C00D 1.386(6)
N005 C00I 1.386(6)
N005 C00Y 1.453(6)
N006 C00H 1.386(7)
N006 C00M 1.389(7)
N006 C00Z 1.453(6)
N007 C00I 1.305(7)
N007 C00J 1.381(6)
O008 C012 1.361(7)
O008 C01C 1.418(7)
N009 C00E 1.386(7)
N009 C00M 1.336(7)
O00A C00P 1.373(7)
O00A C01B 1.407(8)
O00B C015 1.345(8)
O00B C01D 1.463(7)
O00C C019 1.353(8)
O00C C01E 1.442(7)
C00D C00J 1.380(7)
C00D C00L 1.380(7)
C00E C00H 1.384(7)
C00E C00N 1.400(7)
C00F C00M 1.471(8)
C00F C00W 1.399(7)
C00F C012 1.393(7)
O00G C015 1.183(7)
C00H C00U 1.378(7)
C00I C00Q 1.477(7)
C00J C00O 1.397(7)
O00K C019 1.190(7)
C00L H00L 0.9300
C00L C00R 1.391(8)
C00N H00N 0.9300
C00N C00X 1.383(8)
C00O H00O 0.9300
C00O C00S 1.378(8)
C00P C00Q 1.402(7)
C00P C017 1.375(8)
C00Q C00T 1.401(7)
C00R C00S 1.405(8)
C00T H00T 0.9300
C00T C010 1.380(8)
C00U H00U 0.9300
C00U C00V 1.392(8)
C00V C00X 1.391(8)
C00W H00W 0.9300
C00W C011 1.383(8)
C00Y H00Y 0.9800
C00Y C01A 1.520(8)
C00Y C01B 1.515(8)
C00Z H00Z 0.9800
C00Z C018 1.527(8)
C00Z C01C 1.515(8)
C010 H010 0.9300
C010 C013 1.387(8)
C011 H011 0.9300
C011 C014 1.376(8)
C012 C016 1.373(8)
C013 H013 0.9300
C013 C017 1.367(8)
C014 H014 0.9300
C014 C016 1.364(8)
C015 C01A 1.486(8)
C016 H016 0.9300
C017 H017 0.9300
C018 H01H 0.9700
C018 H01I 0.9700
C018 C019 1.486(8)
C01A H01A 0.9700
C01A H01B 0.9700
C01B H01C 1.05(7)
C01B H01D 0.94(7)
C01C H01J 0.9700
C01C H01K 0.9700
C01D H01E 0.9600
C01D H01F 0.9600
C01D H01G 0.9600
C01E H01L 0.9600
C01E H01M 0.9600
C01E H01N 0.9600
